data_4038865
loop_
_publ_author_name
'Han, Zeyu'
'R\"ohner, David'
'Samedov, Kerim'
'Gates, Derek P.'

_publ_section_title
;
 Isolable Phosphaalkenes Bearing 2,4,6-Trimethoxyphenyl and
 2,6-Bis(trifluoromethyl)phenyl as P-Substituents.
;
_journal_name_full 'The Journal of organic chemistry'
_journal_paper_doi 10.1021/acs.joc.0c01514
_journal_year 2020
_chemical_formula_moiety 'C9 H13 O3 P'
_chemical_formula_sum 'C9 H13 O3 P'
_chemical_formula_weight 200.16
_space_group_crystal_system monoclinic
_space_group_IT_number 14
_space_group_name_Hall '-P 2yn'
_space_group_name_H-M_alt 'P 1 21/n 1'
_atom_sites_solution_hydrogens mixed
_atom_sites_solution_primary dual
_audit_creation_date 2018-10-01
_audit_creation_method
;
Olex2 1.2
(compiled 2018.05.29 svn.r3508 for OlexSys, GUI svn.r5506)
;
_cell_angle_alpha 90
_cell_angle_beta 90.712(2)
_cell_angle_gamma 90
_cell_formula_units_Z 4
_cell_length_a 10.6804(4)
_cell_length_b 7.2713(3)
_cell_length_c 12.8140(5)
_cell_measurement_reflns_used 9934
_cell_measurement_temperature 273(2)
_cell_measurement_theta_max 36.21
_cell_measurement_theta_min 2.47
_cell_volume 995.06(7)
_computing_cell_refinement 'SAINT V8.38A (?, 2016)'
_computing_data_reduction 'SAINT V8.38A (?, 2016)'
_computing_molecular_graphics 'Olex2 (Dolomanov et al., 2009)'
_computing_publication_material 'Olex2 (Dolomanov et al., 2009)'
_computing_structure_refinement 'ShelXL (Sheldrick, 2015)'
_computing_structure_solution 'ShelXT (Sheldrick, 2015)'
_diffrn_ambient_temperature 273.15
_diffrn_measured_fraction_theta_full 1.000
_diffrn_measured_fraction_theta_max 0.970
_diffrn_measurement_device_type 'Bruker APEX-II CCD'
_diffrn_measurement_method '\f and \w scans'
_diffrn_radiation_type MoK\a
_diffrn_radiation_wavelength 0.71073
_diffrn_reflns_av_R_equivalents 0.0333
_diffrn_reflns_av_unetI/netI 0.0292
_diffrn_reflns_Laue_measured_fraction_full 1.000
_diffrn_reflns_Laue_measured_fraction_max 0.970
_diffrn_reflns_limit_h_max 17
_diffrn_reflns_limit_h_min -17
_diffrn_reflns_limit_k_max 10
_diffrn_reflns_limit_k_min -11
_diffrn_reflns_limit_l_max 21
_diffrn_reflns_limit_l_min -20
_diffrn_reflns_number 26746
_diffrn_reflns_point_group_measured_fraction_full 1.000
_diffrn_reflns_point_group_measured_fraction_max 0.970
_diffrn_reflns_theta_full 25.242
_diffrn_reflns_theta_max 36.289
_diffrn_reflns_theta_min 2.467
_diffrn_standards_number 0
_exptl_absorpt_coefficient_mu 0.247
_exptl_absorpt_correction_T_max 0.7471
_exptl_absorpt_correction_T_min 0.7172
_exptl_absorpt_correction_type multi-scan
_exptl_absorpt_process_details
;
SADABS-2016/2 (Bruker,2016/2) was used for absorption correction.
wR2(int) was 0.0829 before and 0.0450 after correction.
The Ratio of minimum to maximum transmission is 0.9600.
The \l/2 correction factor is Not present.
;
_exptl_crystal_colour colourless
_exptl_crystal_density_diffrn 1.296
_exptl_crystal_description rod
_exptl_crystal_F_000 400
_exptl_crystal_size_max 0.3
_exptl_crystal_size_mid 0.1
_exptl_crystal_size_min 0.1
_refine_diff_density_max 0.612
_refine_diff_density_min -0.317
_refine_diff_density_rms 0.063
_refine_ls_extinction_method none
_refine_ls_goodness_of_fit_ref 0.954
_refine_ls_hydrogen_treatment mixed
_refine_ls_matrix_type full
_refine_ls_number_parameters 129
_refine_ls_number_reflns 4659
_refine_ls_number_restraints 0
_refine_ls_restrained_S_all 0.954
_refine_ls_R_factor_all 0.0496
_refine_ls_R_factor_gt 0.0363
_refine_ls_shift/su_max 0.001
_refine_ls_shift/su_mean 0.000
_refine_ls_structure_factor_coef Fsqd
_refine_ls_weighting_details 'w=1/[\s^2^(Fo^2^)+(0.1000P)^2^] where P=(Fo^2^+2Fc^2^)/3'
_refine_ls_weighting_scheme calc
_refine_ls_wR_factor_gt 0.1205
_refine_ls_wR_factor_ref 0.1339
_reflns_Friedel_coverage 0.000
_reflns_number_gt 3727
_reflns_number_total 4659
_reflns_threshold_expression 'I > 2\s(I)'
_cod_data_source_file jo0c01514_si_003.cif
_cod_data_source_block dg514
_cod_depositor_comments
;
The following automatic conversions were performed:

data item '_exptl_absorpt_correction_type' value 'Multi-scan' was
changed to 'multi-scan' in accordance with the
/home/data/users/saulius/crontab/automatic-downloads/rss-feeds/ACS/lib/dictionaries/cif_core.dic
dictionary named 'cif_core.dic' version 2.4.2 last updated on
2011-04-26.

Automatic conversion script
Id: cif_fix_values 7556 2019-12-06 15:28:31Z antanas 
;
_cod_database_code 4038865
_shelx_shelxl_version_number 2014/7
_shelx_space_group_comment
;
The symmetry employed for this shelxl refinement is uniquely defined
by the following loop, which should always be used as a source of
symmetry information in preference to the above space-group names.
They are only intended as comments.
;
_shelx_estimated_absorpt_t_max 0.976
_shelx_estimated_absorpt_t_min 0.929
_olex2_refinement_description
;
1. Fixed Uiso
 At 1.2 times of:
  All C(H) groups
 At 1.5 times of:
  All C(H,H,H) groups
2.a Aromatic/amide H refined with riding coordinates:
 C009(H009), C00A(H00C)
2.b Idealised Me refined as rotating group:
 C00B(H00D,H00E,H00F), C00C(H00G,H00H,H00I), C00D(H00J,H00K,H00L)
;
_olex2_submission_special_instructions 'No special instructions were received'

loop_
_space_group_symop_operation_xyz
'x, y, z'
'-x+1/2, y+1/2, -z+1/2'
'-x, -y, -z'
'x-1/2, -y-1/2, z-1/2'

loop_
_atom_site_label
_atom_site_type_symbol
_atom_site_fract_x
_atom_site_fract_y
_atom_site_fract_z
_atom_site_U_iso_or_equiv
_atom_site_adp_type
_atom_site_occupancy
_atom_site_site_symmetry_order
_atom_site_calc_flag
_atom_site_refinement_flags_posn
_atom_site_refinement_flags_adp
_atom_site_refinement_flags_occupancy
_atom_site_disorder_assembly
_atom_site_disorder_group
P1 P 0.29697(2) 0.83527(3) 0.66255(2) 0.01720(8) Uani 1 1 d . . . . .
O1 O 0.43826(6) 0.49921(8) 0.66109(4) 0.01423(13) Uani 1 1 d . . . . .
O2 O 0.10369(6) 0.78993(9) 0.49038(5) 0.01747(14) Uani 1 1 d . . . . .
O3 O 0.23670(7) 0.20917(10) 0.36203(5) 0.02064(15) Uani 1 1 d . . . . .
C8 C 0.35126(7) 0.48796(11) 0.58240(6) 0.01172(14) Uani 1 1 d . . . . .
C5 C 0.25235(8) 0.34458(11) 0.43528(7) 0.01447(16) Uani 1 1 d . . . . .
C1 C 0.27023(8) 0.63924(11) 0.57560(6) 0.01201(14) Uani 1 1 d . . . . .
C2 C 0.17924(8) 0.63802(11) 0.49545(6) 0.01310(15) Uani 1 1 d . . . . .
C4 C 0.16903(8) 0.49198(12) 0.42572(6) 0.01507(16) Uani 1 1 d . . . . .
H009 H 0.1077 0.4924 0.3736 0.018 Uiso 1 1 calc R . . . .
C7 C 0.34441(8) 0.33950(10) 0.51340(6) 0.01330(15) Uani 1 1 d . . . . .
H00C H 0.3993 0.2407 0.5193 0.016 Uiso 1 1 calc R . . . .
C9 C 0.52123(9) 0.34631(12) 0.67528(7) 0.01702(17) Uani 1 1 d . . . . .
H00D H 0.5695 0.3292 0.6133 0.026 Uiso 1 1 calc GR . . . .
H00E H 0.4733 0.2373 0.6886 0.026 Uiso 1 1 calc GR . . . .
H00F H 0.5765 0.3699 0.7334 0.026 Uiso 1 1 calc GR . . . .
C6 C 0.31916(9) 0.05488(12) 0.36721(7) 0.01865(17) Uani 1 1 d . . . . .
H00G H 0.2992 -0.0290 0.3116 0.028 Uiso 1 1 calc GR . . . .
H00H H 0.3097 -0.0063 0.4330 0.028 Uiso 1 1 calc GR . . . .
H00I H 0.4041 0.0961 0.3605 0.028 Uiso 1 1 calc GR . . . .
C3 C 0.01699(9) 0.80243(14) 0.40472(8) 0.02130(19) Uani 1 1 d . . . . .
H00J H 0.0617 0.7971 0.3403 0.032 Uiso 1 1 calc GR . . . .
H00K H -0.0278 0.9166 0.4086 0.032 Uiso 1 1 calc GR . . . .
H00L H -0.0411 0.7019 0.4078 0.032 Uiso 1 1 calc GR . . . .
H2 H 0.1767(13) 0.910(2) 0.6609(11) 0.036(4) Uiso 1 1 d . . . . .
H1 H 0.2883(14) 0.749(2) 0.7495(11) 0.031(4) Uiso 1 1 d . . . . .

loop_
_atom_site_aniso_label
_atom_site_aniso_U_11
_atom_site_aniso_U_22
_atom_site_aniso_U_33
_atom_site_aniso_U_23
_atom_site_aniso_U_13
_atom_site_aniso_U_12
P1 0.02131(14) 0.01362(13) 0.01665(12) -0.00299(7) -0.00147(9) 0.00288(7)
O1 0.0150(3) 0.0144(3) 0.0132(2) -0.0010(2) -0.0052(2) 0.0043(2)
O2 0.0176(3) 0.0165(3) 0.0182(3) -0.0003(2) -0.0052(2) 0.0082(2)
O3 0.0231(3) 0.0173(3) 0.0212(3) -0.0082(2) -0.0098(2) 0.0062(3)
C8 0.0116(3) 0.0126(3) 0.0109(3) 0.0010(2) -0.0018(2) 0.0017(2)
C5 0.0158(4) 0.0138(4) 0.0138(3) -0.0018(2) -0.0025(3) 0.0012(3)
C1 0.0127(3) 0.0117(3) 0.0116(3) 0.0003(2) -0.0010(2) 0.0024(3)
C2 0.0128(3) 0.0130(3) 0.0134(3) 0.0016(2) -0.0011(3) 0.0033(3)
C4 0.0140(4) 0.0161(4) 0.0150(3) -0.0009(3) -0.0039(3) 0.0029(3)
C7 0.0142(4) 0.0121(3) 0.0136(3) -0.0012(2) -0.0028(3) 0.0033(3)
C9 0.0155(4) 0.0171(4) 0.0184(4) 0.0008(3) -0.0049(3) 0.0054(3)
C6 0.0210(4) 0.0150(4) 0.0199(4) -0.0042(3) -0.0022(3) 0.0032(3)
C3 0.0204(4) 0.0220(4) 0.0213(4) 0.0014(3) -0.0078(3) 0.0097(3)

loop_
_atom_type_symbol
_atom_type_description
_atom_type_scat_dispersion_real
_atom_type_scat_dispersion_imag
_atom_type_scat_source
C C 0.0033 0.0016 'International Tables Vol C Tables 4.2.6.8 and 6.1.1.4'
H H 0.0000 0.0000 'International Tables Vol C Tables 4.2.6.8 and 6.1.1.4'
O O 0.0106 0.0060 'International Tables Vol C Tables 4.2.6.8 and 6.1.1.4'
P P 0.1023 0.0942 'International Tables Vol C Tables 4.2.6.8 and 6.1.1.4'

loop_
_geom_angle_atom_site_label_1
_geom_angle_atom_site_label_2
_geom_angle_atom_site_label_3
_geom_angle
_geom_angle_site_symmetry_1
_geom_angle_site_symmetry_3
_geom_angle_publ_flag
C1 P1 H2 99.1(6) . . ?
C1 P1 H1 97.7(6) . . ?
H2 P1 H1 97.3(9) . . ?
C8 O1 C9 117.50(6) . . ?
C2 O2 C3 117.60(7) . . ?
C5 O3 C6 117.61(7) . . ?
O1 C8 C1 114.39(7) . . ?
O1 C8 C7 122.93(7) . . ?
C7 C8 C1 122.67(7) . . ?
O3 C5 C4 114.79(7) . . ?
O3 C5 C7 123.50(7) . . ?
C7 C5 C4 121.71(7) . . ?
C8 C1 P1 118.82(6) . . ?
C8 C1 C2 117.48(7) . . ?
C2 C1 P1 123.46(6) . . ?
O2 C2 C1 115.57(7) . . ?
O2 C2 C4 122.95(7) . . ?
C4 C2 C1 121.48(7) . . ?
C5 C4 H009 120.5 . . ?
C2 C4 C5 118.97(7) . . ?
C2 C4 H009 120.5 . . ?
C8 C7 H00C 121.2 . . ?
C5 C7 C8 117.69(7) . . ?
C5 C7 H00C 121.2 . . ?
O1 C9 H00D 109.5 . . ?
O1 C9 H00E 109.5 . . ?
O1 C9 H00F 109.5 . . ?
H00D C9 H00E 109.5 . . ?
H00D C9 H00F 109.5 . . ?
H00E C9 H00F 109.5 . . ?
O3 C6 H00G 109.5 . . ?
O3 C6 H00H 109.5 . . ?
O3 C6 H00I 109.5 . . ?
H00G C6 H00H 109.5 . . ?
H00G C6 H00I 109.5 . . ?
H00H C6 H00I 109.5 . . ?
O2 C3 H00J 109.5 . . ?
O2 C3 H00K 109.5 . . ?
O2 C3 H00L 109.5 . . ?
H00J C3 H00K 109.5 . . ?
H00J C3 H00L 109.5 . . ?
H00K C3 H00L 109.5 . . ?

loop_
_geom_bond_atom_site_label_1
_geom_bond_atom_site_label_2
_geom_bond_distance
_geom_bond_site_symmetry_2
_geom_bond_publ_flag
P1 C1 1.8295(8) . ?
P1 H2 1.395(14) . ?
P1 H1 1.284(14) . ?
O1 C8 1.3652(9) . ?
O1 C9 1.4319(10) . ?
O2 C2 1.3690(10) . ?
O2 C3 1.4302(11) . ?
O3 C5 1.3690(10) . ?
O3 C6 1.4273(11) . ?
C8 C1 1.4016(11) . ?
C8 C7 1.3967(11) . ?
C5 C4 1.3975(11) . ?
C5 C7 1.3950(12) . ?
C1 C2 1.4051(11) . ?
C2 C4 1.3913(11) . ?
C4 H009 0.9300 . ?
C7 H00C 0.9300 . ?
C9 H00D 0.9600 . ?
C9 H00E 0.9600 . ?
C9 H00F 0.9600 . ?
C6 H00G 0.9600 . ?
C6 H00H 0.9600 . ?
C6 H00I 0.9600 . ?
C3 H00J 0.9600 . ?
C3 H00K 0.9600 . ?
C3 H00L 0.9600 . ?
